data_4103097
loop_
_publ_author_name
'Xinping Wang'
'Yang Peng'
'Marilyn M. Olmstead'
'H\%akon Hope'
'Philip P. Power'

_publ_section_title
;
 A Ditetrylyne as a \p-Electron Donor: Synthesis and Characterization of
 [AgAr'GeGeAr']+SbF6- and [Ag2Ar'GeGe(F)Ar']+SbF6- (Ar' =
 C6H3-2,6(C6H3-2,6-Pri2)2)
;
_journal_name_full 'Journal of the American Chemical Society'
_journal_page_first 13150
_journal_page_last 13151
_journal_paper_doi 10.1021/ja1051236
_journal_volume 132
_journal_year 2010
_chemical_formula_moiety 'C60 H74 Ag2 Ge2 F, Sb F6, C6 H5 Cl'
_chemical_formula_sum 'C66 H79 Ag2 Cl F7 Ge2 Sb'
_chemical_formula_weight 1523.41
_chemical_name_common '[D*GeAgGeFAgD*][SbF6].chlorobenzene'
_chemical_name_systematic
; 
 ? 
;
_space_group_IT_number 15
_symmetry_cell_setting monoclinic
_symmetry_space_group_name_Hall '-C 2yc'
_symmetry_space_group_name_H-M 'C 1 2/c 1'
_atom_sites_solution_hydrogens geom
_atom_sites_solution_primary direct
_atom_sites_solution_secondary difmap
_audit_creation_method SHELXL-97
_cell_angle_alpha 90.00
_cell_angle_beta 108.767(3)
_cell_angle_gamma 90.00
_cell_formula_units_Z 4
_cell_length_a 21.2232(6)
_cell_length_b 12.9714(4)
_cell_length_c 24.1179(9)
_cell_measurement_reflns_used 9993
_cell_measurement_temperature 90(2)
_cell_measurement_theta_max 27.5
_cell_measurement_theta_min 2.9
_cell_volume 6286.5(4)
_computing_cell_refinement 'SAINT (Bruker, 2009)'
_computing_data_collection 'Apex2 (Bruker, 2009)'
_computing_data_reduction 'SAINT (Bruker, 2009)'
_computing_publication_material 'SHELXL97 (Sheldrick, 2008)'
_computing_structure_refinement 'SHELXL97 (Sheldrick, 2008)'
_computing_structure_solution 'SHELXS97 (Sheldrick, 2008)'
_diffrn_ambient_temperature 90(2)
_diffrn_detector_area_resol_mean 8.3
_diffrn_measured_fraction_theta_full 0.998
_diffrn_measured_fraction_theta_max 0.998
_diffrn_measurement_device_type 'Bruker SMART Apex II'
_diffrn_measurement_method \w
_diffrn_radiation_monochromator graphite
_diffrn_radiation_source 'fine-focus sealed tube'
_diffrn_radiation_type MoK\a
_diffrn_radiation_wavelength 0.71073
_diffrn_reflns_av_R_equivalents 0.0185
_diffrn_reflns_av_sigmaI/netI 0.0168
_diffrn_reflns_limit_h_max 26
_diffrn_reflns_limit_h_min -27
_diffrn_reflns_limit_k_max 16
_diffrn_reflns_limit_k_min -16
_diffrn_reflns_limit_l_max 31
_diffrn_reflns_limit_l_min -31
_diffrn_reflns_number 27107
_diffrn_reflns_theta_full 27.50
_diffrn_reflns_theta_max 27.50
_diffrn_reflns_theta_min 2.35
_exptl_absorpt_coefficient_mu 2.084
_exptl_absorpt_correction_T_max 0.7881
_exptl_absorpt_correction_T_min 0.6571
_exptl_absorpt_correction_type multi-scan
_exptl_absorpt_process_details 'SADABS (Sheldrick, 1996)'
_exptl_crystal_colour brown
_exptl_crystal_density_diffrn 1.610
_exptl_crystal_density_method 'not measured'
_exptl_crystal_description block
_exptl_crystal_F_000 3056
_exptl_crystal_size_max 0.22
_exptl_crystal_size_mid 0.16
_exptl_crystal_size_min 0.12
_refine_diff_density_max 1.049
_refine_diff_density_min -2.767
_refine_diff_density_rms 0.097
_refine_ls_extinction_method none
_refine_ls_goodness_of_fit_ref 1.220
_refine_ls_hydrogen_treatment constr
_refine_ls_matrix_type full
_refine_ls_number_parameters 374
_refine_ls_number_reflns 7203
_refine_ls_number_restraints 15
_refine_ls_restrained_S_all 1.219
_refine_ls_R_factor_all 0.0460
_refine_ls_R_factor_gt 0.0424
_refine_ls_shift/su_max 0.017
_refine_ls_shift/su_mean 0.001
_refine_ls_structure_factor_coef Fsqd
_refine_ls_weighting_details 'calc w=1/[\s^2^(Fo^2^)+(0.0000P)^2^+53.1009P] where P=(Fo^2^+2Fc^2^)/3'
_refine_ls_weighting_scheme calc
_refine_ls_wR_factor_gt 0.0836
_refine_ls_wR_factor_ref 0.0849
_reflns_number_gt 6676
_reflns_number_total 7203
_reflns_threshold_expression I>2\s(I)
_cod_data_source_file ja1051236_si_004_2.cif
_cod_data_source_block xp262
_cod_original_sg_symbol_H-M 'C 2/c'
_cod_database_code 4103097

loop_
_symmetry_equiv_pos_as_xyz
'x, y, z'
'-x, y, -z+1/2'
'x+1/2, y+1/2, z'
'-x+1/2, y+1/2, -z+1/2'
'-x, -y, -z'
'x, -y, z-1/2'
'-x+1/2, -y+1/2, -z'
'x+1/2, -y+1/2, z-1/2'

loop_
_atom_site_label
_atom_site_type_symbol
_atom_site_fract_x
_atom_site_fract_y
_atom_site_fract_z
_atom_site_U_iso_or_equiv
_atom_site_adp_type
_atom_site_occupancy
_atom_site_symmetry_multiplicity
_atom_site_calc_flag
_atom_site_refinement_flags
_atom_site_disorder_assembly
_atom_site_disorder_group
Ag1 Ag 0.303985(19) 0.87587(2) 0.065874(13) 0.03681(10) Uani 1 1 d . . .
Ge1 Ge 0.21764(5) 0.70990(9) 0.04149(4) 0.0151(2) Uani 0.50 1 d P . .
Ge2 Ge 0.25824(5) 0.78831(8) -0.03479(4) 0.0132(2) Uani 0.50 1 d P . .
F1 F 0.3323(2) 0.7642(3) -0.05335(19) 0.0270(10) Uani 0.50 1 d P . .
C1 C 0.28815(16) 0.6067(2) 0.08932(14) 0.0149(6) Uani 1 1 d . . .
C2 C 0.33476(16) 0.6351(3) 0.14322(15) 0.0168(6) Uani 1 1 d . . .
C3 C 0.37156(18) 0.5591(3) 0.18095(16) 0.0239(8) Uani 1 1 d . . .
H3 H 0.4033 0.5787 0.2172 0.029 Uiso 1 1 calc R . .
C4 C 0.36253(18) 0.4559(3) 0.16641(17) 0.0259(8) Uani 1 1 d . . .
H4 H 0.3884 0.4051 0.1921 0.031 Uiso 1 1 calc R . .
C5 C 0.31554(18) 0.4270(3) 0.11420(16) 0.0213(7) Uani 1 1 d . . .
H5 H 0.3090 0.3561 0.1043 0.026 Uiso 1 1 calc R . .
C6 C 0.27755(16) 0.5013(3) 0.07576(14) 0.0149(6) Uani 1 1 d . . .
C7 C 0.22144(17) 0.4656(2) 0.02334(14) 0.0161(6) Uani 1 1 d . . .
C8 C 0.15788(18) 0.4556(3) 0.02920(15) 0.0195(7) Uani 1 1 d . . .
C9 C 0.10633(19) 0.4187(3) -0.01862(16) 0.0238(8) Uani 1 1 d . . .
H9 H 0.0638 0.4080 -0.0146 0.029 Uiso 1 1 calc R . .
C10 C 0.1152(2) 0.3973(3) -0.07156(17) 0.0295(9) Uani 1 1 d . . .
H10 H 0.0788 0.3746 -0.1038 0.035 Uiso 1 1 calc R . .
C11 C 0.1781(2) 0.4093(3) -0.07754(16) 0.0272(8) Uani 1 1 d . . .
H11 H 0.1839 0.3958 -0.1143 0.033 Uiso 1 1 calc R . .
C12 C 0.23304(19) 0.4411(3) -0.03010(15) 0.0205(7) Uani 1 1 d . . .
C13 C 0.34383(17) 0.7450(3) 0.16443(14) 0.0168(7) Uani 1 1 d . . .
C14 C 0.30170(19) 0.7856(3) 0.19390(14) 0.0212(7) Uani 1 1 d . . .
C15 C 0.3149(2) 0.8849(3) 0.21752(15) 0.0239(8) Uani 1 1 d . . .
H15 H 0.2869 0.9135 0.2373 0.029 Uiso 1 1 calc R . .
C16 C 0.3673(2) 0.9418(3) 0.21282(16) 0.0275(8) Uani 1 1 d . . .
H16 H 0.3757 1.0084 0.2299 0.033 Uiso 1 1 calc R . .
C17 C 0.4082(2) 0.9024(3) 0.18309(16) 0.0261(8) Uani 1 1 d . . .
H17 H 0.4438 0.9433 0.1794 0.031 Uiso 1 1 calc R . .
C18 C 0.39792(18) 0.8033(3) 0.15840(15) 0.0204(7) Uani 1 1 d . . .
C19 C 0.44531(19) 0.7583(3) 0.12887(17) 0.0255(8) Uani 1 1 d . . .
H19 H 0.4224 0.6983 0.1046 0.031 Uiso 1 1 calc R . .
C20 C 0.4629(2) 0.8345(4) 0.0881(2) 0.0399(11) Uani 1 1 d . . .
H20A H 0.4936 0.8019 0.0705 0.060 Uiso 1 1 calc R . .
H20B H 0.4841 0.8954 0.1104 0.060 Uiso 1 1 calc R . .
H20C H 0.4222 0.8553 0.0571 0.060 Uiso 1 1 calc R . .
C21 C 0.5090(2) 0.7177(4) 0.1744(2) 0.0388(10) Uani 1 1 d . . .
H21A H 0.4972 0.6687 0.2004 0.058 Uiso 1 1 calc R . .
H21B H 0.5338 0.7755 0.1975 0.058 Uiso 1 1 calc R . .
H21C H 0.5366 0.6831 0.1543 0.058 Uiso 1 1 calc R . .
C22 C 0.24434(19) 0.7231(3) 0.20176(16) 0.0249(8) Uani 1 1 d . . .
H22 H 0.2321 0.6695 0.1703 0.030 Uiso 1 1 calc R . .
C23 C 0.1820(2) 0.7867(4) 0.1958(2) 0.0424(11) Uani 1 1 d . . .
H23A H 0.1472 0.7418 0.2012 0.064 Uiso 1 1 calc R . .
H23B H 0.1662 0.8179 0.1567 0.064 Uiso 1 1 calc R . .
H23C H 0.1925 0.8410 0.2256 0.064 Uiso 1 1 calc R . .
C24 C 0.2667(3) 0.6666(4) 0.26053(19) 0.0394(11) Uani 1 1 d . . .
H24A H 0.2294 0.6267 0.2649 0.059 Uiso 1 1 calc R . .
H24B H 0.2815 0.7170 0.2924 0.059 Uiso 1 1 calc R . .
H24C H 0.3035 0.6200 0.2619 0.059 Uiso 1 1 calc R . .
C25 C 0.3025(2) 0.4393(3) -0.03397(17) 0.0260(8) Uani 1 1 d . . .
H25 H 0.3307 0.4860 -0.0028 0.031 Uiso 1 1 calc R . .
C26 C 0.3311(2) 0.3301(3) -0.0211(2) 0.0419(11) Uani 1 1 d . . .
H26A H 0.3286 0.3071 0.0168 0.063 Uiso 1 1 calc R . .
H26B H 0.3776 0.3303 -0.0201 0.063 Uiso 1 1 calc R . .
H26C H 0.3053 0.2831 -0.0519 0.063 Uiso 1 1 calc R . .
C27 C 0.3070(3) 0.4765(4) -0.09288(19) 0.0384(11) Uani 1 1 d . . .
H27A H 0.2897 0.5469 -0.1004 0.058 Uiso 1 1 calc R . .
H27B H 0.2807 0.4308 -0.1242 0.058 Uiso 1 1 calc R . .
H27C H 0.3536 0.4754 -0.0917 0.058 Uiso 1 1 calc R . .
C28 C 0.14499(18) 0.4797(3) 0.08634(16) 0.0230(7) Uani 1 1 d . . .
H28 H 0.1829 0.5230 0.1105 0.028 Uiso 1 1 calc R . .
C29 C 0.1450(2) 0.3803(3) 0.12032(17) 0.0320(9) Uani 1 1 d . . .
H29A H 0.1354 0.3964 0.1565 0.048 Uiso 1 1 calc R . .
H29B H 0.1888 0.3474 0.1301 0.048 Uiso 1 1 calc R . .
H29C H 0.1110 0.3334 0.0962 0.048 Uiso 1 1 calc R . .
C30 C 0.0812(2) 0.5411(3) 0.0774(2) 0.0312(9) Uani 1 1 d . . .
H30A H 0.0775 0.5599 0.1156 0.047 Uiso 1 1 calc R . .
H30B H 0.0428 0.4991 0.0558 0.047 Uiso 1 1 calc R . .
H30C H 0.0824 0.6038 0.0551 0.047 Uiso 1 1 calc R . .
Sb1 Sb 0.5000 1.20654(3) 0.2500 0.01834(8) Uani 1 2 d S . .
F2 F 0.40944(11) 1.20444(18) 0.20430(10) 0.0289(5) Uani 1 1 d . . .
F3 F 0.51683(14) 1.3080(2) 0.20211(14) 0.0520(8) Uani 1 1 d . . .
F4 F 0.51692(12) 1.1040(2) 0.20187(11) 0.0385(6) Uani 1 1 d . . .
C31 C 0.5010(7) 0.4947(11) 0.0224(5) 0.041(4) Uiso 0.25 1 d PGD A -1
C32 C 0.4665(6) 0.5874(11) 0.0092(5) 0.031(4) Uiso 0.25 1 d PGD A -1
H32 H 0.4457 0.6152 0.0353 0.037 Uiso 0.25 1 calc PR A -1
C33 C 0.4626(6) 0.6394(8) -0.0422(6) 0.035(4) Uiso 0.25 1 d PGD A -1
H33 H 0.4391 0.7027 -0.0512 0.041 Uiso 0.25 1 calc PR A -1
C34 C 0.4932(7) 0.5987(10) -0.0803(5) 0.015 Uiso 0.25 1 d PGD A -1
H34 H 0.4905 0.6342 -0.1155 0.018 Uiso 0.25 1 calc PR A -1
C35 C 0.5277(8) 0.5060(11) -0.0672(5) 0.031(7) Uiso 0.25 1 d PGD A -1
H35 H 0.5485 0.4782 -0.0933 0.037 Uiso 0.25 1 calc PR A -1
C36 C 0.5316(7) 0.4540(9) -0.0158(6) 0.021(5) Uiso 0.25 1 d PGD A -1
H36 H 0.5551 0.3906 -0.0067 0.025 Uiso 0.25 1 calc PR A -1
Cl1 Cl 0.5039(5) 0.4241(7) 0.0853(4) 0.080(3) Uiso 0.25 1 d PD A -1
C37 C 0.5051(8) 0.4529(12) 0.0194(6) 0.033(4) Uiso 0.25 1 d PGD B -2
C38 C 0.4676(8) 0.5399(14) 0.0214(7) 0.069(15) Uiso 0.25 1 d PGD B -2
H38 H 0.4494 0.5481 0.0523 0.083 Uiso 0.25 1 calc PR B -2
C39 C 0.4567(8) 0.6148(11) -0.0219(8) 0.041(4) Uiso 0.25 1 d PGD B -2
H39 H 0.4311 0.6742 -0.0205 0.049 Uiso 0.25 1 calc PR B -2
C40 C 0.4834(11) 0.6028(13) -0.0672(7) 0.096(16) Uiso 0.25 1 d PGD B -2
H40 H 0.4759 0.6540 -0.0968 0.116 Uiso 0.25 1 calc PR B -2
C41 C 0.5208(12) 0.5159(16) -0.0692(7) 0.061(12) Uiso 0.25 1 d PGD B -2
H41 H 0.5390 0.5076 -0.1001 0.074 Uiso 0.25 1 calc PR B -2
C42 C 0.5317(9) 0.4409(12) -0.0259(8) 0.046(8) Uiso 0.25 1 d PGD B -2
H42 H 0.5573 0.3815 -0.0273 0.056 Uiso 0.25 1 calc PR B -2
Cl2 Cl 0.5183(4) 0.3615(8) 0.0746(4) 0.079(2) Uiso 0.25 1 d PD B -2

loop_
_atom_site_aniso_label
_atom_site_aniso_U_11
_atom_site_aniso_U_22
_atom_site_aniso_U_33
_atom_site_aniso_U_23
_atom_site_aniso_U_13
_atom_site_aniso_U_12
Ag1 0.0623(2) 0.01334(13) 0.01928(14) -0.00107(11) -0.00847(14) 0.00467(14)
Ge1 0.0174(5) 0.0132(4) 0.0148(4) 0.0028(3) 0.0051(4) 0.0031(4)
Ge2 0.0151(5) 0.0106(4) 0.0134(4) 0.0014(3) 0.0039(4) 0.0006(4)
F1 0.031(2) 0.026(2) 0.024(2) 0.0038(18) 0.0106(19) -0.0038(19)
C1 0.0167(16) 0.0131(15) 0.0165(15) 0.0023(12) 0.0078(13) -0.0008(12)
C2 0.0147(15) 0.0146(15) 0.0217(16) 0.0021(13) 0.0067(13) -0.0031(12)
C3 0.0191(17) 0.0225(18) 0.0236(18) 0.0034(14) -0.0022(14) -0.0022(14)
C4 0.0198(18) 0.0205(18) 0.032(2) 0.0079(15) 0.0010(15) 0.0044(15)
C5 0.0215(18) 0.0122(15) 0.0294(19) 0.0012(14) 0.0071(15) 0.0020(13)
C6 0.0148(15) 0.0149(15) 0.0168(15) 0.0003(12) 0.0077(13) -0.0005(12)
C7 0.0215(17) 0.0077(14) 0.0179(15) 0.0008(12) 0.0046(13) -0.0002(12)
C8 0.0237(18) 0.0114(15) 0.0212(16) 0.0008(13) 0.0042(14) 0.0001(13)
C9 0.0211(18) 0.0191(17) 0.0268(19) 0.0022(14) 0.0014(15) -0.0002(14)
C10 0.034(2) 0.0245(19) 0.0206(18) -0.0008(15) -0.0037(16) 0.0011(17)
C11 0.039(2) 0.0225(18) 0.0162(17) 0.0010(14) 0.0043(16) 0.0040(16)
C12 0.034(2) 0.0084(14) 0.0190(16) 0.0028(12) 0.0086(15) 0.0002(14)
C13 0.0188(16) 0.0152(15) 0.0131(15) 0.0016(12) 0.0007(13) -0.0035(13)
C14 0.0289(19) 0.0188(17) 0.0134(15) 0.0016(13) 0.0034(14) -0.0048(15)
C15 0.033(2) 0.0196(17) 0.0166(16) -0.0003(14) 0.0048(15) 0.0017(15)
C16 0.041(2) 0.0139(16) 0.0220(18) 0.0001(14) 0.0030(16) -0.0040(16)
C17 0.030(2) 0.0193(18) 0.0252(18) 0.0059(14) 0.0039(16) -0.0066(15)
C18 0.0199(17) 0.0193(17) 0.0180(16) 0.0044(13) 0.0007(13) -0.0053(14)
C19 0.0235(19) 0.0228(18) 0.031(2) 0.0020(15) 0.0099(16) -0.0050(15)
C20 0.042(3) 0.035(2) 0.053(3) 0.005(2) 0.029(2) -0.008(2)
C21 0.025(2) 0.043(3) 0.045(3) 0.002(2) 0.0067(19) 0.0025(19)
C22 0.0279(19) 0.0247(19) 0.0241(18) -0.0052(15) 0.0112(15) -0.0071(16)
C23 0.041(3) 0.043(3) 0.055(3) 0.009(2) 0.032(2) 0.000(2)
C24 0.054(3) 0.031(2) 0.035(2) 0.0043(19) 0.016(2) -0.013(2)
C25 0.041(2) 0.0162(17) 0.0263(19) -0.0019(14) 0.0188(17) -0.0024(16)
C26 0.046(3) 0.024(2) 0.068(3) 0.005(2) 0.036(3) 0.0089(19)
C27 0.057(3) 0.036(2) 0.031(2) -0.0055(18) 0.027(2) -0.011(2)
C28 0.0197(17) 0.0255(19) 0.0243(18) -0.0057(15) 0.0080(14) -0.0057(15)
C29 0.032(2) 0.042(2) 0.0224(19) 0.0082(18) 0.0090(16) 0.0050(19)
C30 0.028(2) 0.026(2) 0.046(2) 0.0041(18) 0.0211(19) -0.0006(17)
Sb1 0.01818(16) 0.01487(15) 0.02068(16) 0.000 0.00446(12) 0.000
F2 0.0202(11) 0.0293(12) 0.0303(12) 0.0002(10) -0.0013(9) 0.0030(9)
F3 0.0393(15) 0.0490(17) 0.070(2) 0.0385(15) 0.0206(14) 0.0055(13)
F4 0.0324(13) 0.0428(15) 0.0341(13) -0.0161(11) 0.0020(11) 0.0104(11)

loop_
_atom_type_symbol
_atom_type_description
_atom_type_scat_dispersion_real
_atom_type_scat_dispersion_imag
_atom_type_scat_source
C C 0.0033 0.0016 'International Tables Vol C Tables 4.2.6.8 and 6.1.1.4'
H H 0.0000 0.0000 'International Tables Vol C Tables 4.2.6.8 and 6.1.1.4'
F F 0.0171 0.0103 'International Tables Vol C Tables 4.2.6.8 and 6.1.1.4'
Ge Ge 0.1547 1.8001 'International Tables Vol C Tables 4.2.6.8 and 6.1.1.4'
Ag Ag -0.8971 1.1015 'International Tables Vol C Tables 4.2.6.8 and 6.1.1.4'
Sb Sb -0.5866 1.5461 'International Tables Vol C Tables 4.2.6.8 and 6.1.1.4'
Cl Cl 0.1484 0.1585 'International Tables Vol C Tables 4.2.6.8 and 6.1.1.4'

loop_
_geom_angle_atom_site_label_1
_geom_angle_atom_site_label_2
_geom_angle_atom_site_label_3
_geom_angle
_geom_angle_site_symmetry_1
_geom_angle_site_symmetry_3
Ge2 Ag1 C12 127.99(9) 7_565 7_565
C12 Ag1 Ge2 96.30(8) 7_565 .
Ge2 Ag1 C18 97.61(8) 7_565 .
C12 Ag1 C18 132.94(11) 7_565 .
Ge2 Ag1 C18 126.39(9) . .
Ge2 Ag1 Ge1 56.82(4) 7_565 7_565
C12 Ag1 Ge1 96.84(8) 7_565 7_565
C18 Ag1 Ge1 120.60(9) . 7_565
C12 Ag1 Ge1 122.65(9) 7_565 .
Ge2 Ag1 Ge1 55.39(4) . .
C18 Ag1 Ge1 99.82(8) . .
Ge2 Ge1 F1 161.8(3) 7_565 7_565
F1 Ge1 C1 124.9(2) 7_565 .
F1 Ge1 Ge2 126.2(2) 7_565 .
C1 Ge1 Ge2 108.53(10) . .
Ge2 Ge1 Ag1 69.37(18) 7_565 7_565
F1 Ge1 Ag1 116.1(2) 7_565 7_565
C1 Ge1 Ag1 97.87(10) . 7_565
Ge2 Ge1 Ag1 56.98(3) . 7_565
Ge2 Ge1 Ag1 56.53(19) 7_565 .
F1 Ge1 Ag1 107.4(2) 7_565 .
C1 Ge1 Ag1 94.27(10) . .
Ge2 Ge1 Ag1 58.34(3) . .
Ag1 Ge1 Ag1 114.74(4) 7_565 .
Ge1 Ge2 C1 94.8(2) 7_565 7_565
F1 Ge2 C1 104.40(17) . 7_565
Ge1 Ge2 Ge2 129.3(2) 7_565 7_565
F1 Ge2 Ge2 120.49(16) . 7_565
C1 Ge2 Ge2 135.07(13) 7_565 7_565
F1 Ge2 Ge1 130.78(14) . .
C1 Ge2 Ge1 124.82(11) 7_565 .
Ge1 Ge2 Ag1 112.2(2) 7_565 7_565
F1 Ge2 Ag1 101.42(15) . 7_565
C1 Ge2 Ag1 107.07(11) 7_565 7_565
Ge2 Ge2 Ag1 67.84(6) 7_565 7_565
Ge1 Ge2 Ag1 66.20(3) . 7_565
Ge1 Ge2 Ag1 98.35(19) 7_565 .
F1 Ge2 Ag1 102.56(15) . .
C1 Ge2 Ag1 106.67(11) 7_565 .
Ge2 Ge2 Ag1 63.80(5) 7_565 .
Ge1 Ge2 Ag1 66.27(3) . .
Ag1 Ge2 Ag1 131.64(4) 7_565 .
C2 C1 C6 118.8(3) . .
C2 C1 Ge2 119.9(2) . 7_565
C6 C1 Ge2 121.3(2) . 7_565
C2 C1 Ge1 121.0(2) . .
C6 C1 Ge1 117.9(2) . .
C3 C2 C1 119.8(3) . .
C3 C2 C13 117.6(3) . .
C1 C2 C13 122.5(3) . .
C4 C3 C2 121.0(3) . .
C4 C3 H3 119.5 . .
C2 C3 H3 119.5 . .
C3 C4 C5 119.6(3) . .
C3 C4 H4 120.2 . .
C5 C4 H4 120.2 . .
C4 C5 C6 120.7(3) . .
C4 C5 H5 119.7 . .
C6 C5 H5 119.7 . .
C5 C6 C1 120.0(3) . .
C5 C6 C7 118.5(3) . .
C1 C6 C7 121.2(3) . .
C8 C7 C12 121.4(3) . .
C8 C7 C6 118.0(3) . .
C12 C7 C6 120.6(3) . .
C9 C8 C7 118.1(3) . .
C9 C8 C28 119.9(3) . .
C7 C8 C28 122.0(3) . .
C10 C9 C8 122.1(4) . .
C10 C9 H9 119.0 . .
C8 C9 H9 119.0 . .
C9 C10 C11 119.6(4) . .
C9 C10 H10 120.2 . .
C11 C10 H10 120.2 . .
C10 C11 C12 121.2(4) . .
C10 C11 H11 119.4 . .
C12 C11 H11 119.4 . .
C11 C12 C7 117.5(3) . .
C11 C12 C25 121.1(3) . .
C7 C12 C25 121.1(3) . .
C11 C12 Ag1 85.0(2) . 7_565
C7 C12 Ag1 88.5(2) . 7_565
C25 C12 Ag1 101.1(2) . 7_565
C14 C13 C18 121.1(3) . .
C14 C13 C2 119.5(3) . .
C18 C13 C2 119.2(3) . .
C15 C14 C13 118.1(3) . .
C15 C14 C22 120.2(3) . .
C13 C14 C22 121.6(3) . .
C16 C15 C14 121.6(4) . .
C16 C15 H15 119.2 . .
C14 C15 H15 119.2 . .
C15 C16 C17 120.2(3) . .
C15 C16 H16 119.9 . .
C17 C16 H16 119.9 . .
C16 C17 C18 121.2(4) . .
C16 C17 H17 119.4 . .
C18 C17 H17 119.4 . .
C17 C18 C13 117.7(3) . .
C17 C18 C19 120.9(3) . .
C13 C18 C19 121.4(3) . .
C17 C18 Ag1 90.2(2) . .
C13 C18 Ag1 82.0(2) . .
C19 C18 Ag1 100.0(2) . .
C20 C19 C18 112.9(3) . .
C20 C19 C21 110.0(4) . .
C18 C19 C21 111.0(3) . .
C20 C19 H19 107.6 . .
C18 C19 H19 107.6 . .
C21 C19 H19 107.6 . .
C19 C20 H20A 109.5 . .
C19 C20 H20B 109.5 . .
H20A C20 H20B 109.5 . .
C19 C20 H20C 109.5 . .
H20A C20 H20C 109.5 . .
H20B C20 H20C 109.5 . .
C19 C21 H21A 109.5 . .
C19 C21 H21B 109.5 . .
H21A C21 H21B 109.5 . .
C19 C21 H21C 109.5 . .
H21A C21 H21C 109.5 . .
H21B C21 H21C 109.5 . .
C14 C22 C23 113.8(3) . .
C14 C22 C24 110.4(3) . .
C23 C22 C24 110.3(4) . .
C14 C22 H22 107.3 . .
C23 C22 H22 107.3 . .
C24 C22 H22 107.3 . .
C22 C23 H23A 109.5 . .
C22 C23 H23B 109.5 . .
H23A C23 H23B 109.5 . .
C22 C23 H23C 109.5 . .
H23A C23 H23C 109.5 . .
H23B C23 H23C 109.5 . .
C22 C24 H24A 109.5 . .
C22 C24 H24B 109.5 . .
H24A C24 H24B 109.5 . .
C22 C24 H24C 109.5 . .
H24A C24 H24C 109.5 . .
H24B C24 H24C 109.5 . .
C12 C25 C27 114.0(4) . .
C12 C25 C26 109.5(3) . .
C27 C25 C26 109.8(3) . .
C12 C25 H25 107.8 . .
C27 C25 H25 107.8 . .
C26 C25 H25 107.8 . .
C25 C26 H26A 109.5 . .
C25 C26 H26B 109.5 . .
H26A C26 H26B 109.5 . .
C25 C26 H26C 109.5 . .
H26A C26 H26C 109.5 . .
H26B C26 H26C 109.5 . .
C25 C27 H27A 109.5 . .
C25 C27 H27B 109.5 . .
H27A C27 H27B 109.5 . .
C25 C27 H27C 109.5 . .
H27A C27 H27C 109.5 . .
H27B C27 H27C 109.5 . .
C8 C28 C30 112.9(3) . .
C8 C28 C29 110.0(3) . .
C30 C28 C29 111.4(3) . .
C8 C28 H28 107.4 . .
C30 C28 H28 107.4 . .
C29 C28 H28 107.4 . .
C28 C29 H29A 109.5 . .
C28 C29 H29B 109.5 . .
H29A C29 H29B 109.5 . .
C28 C29 H29C 109.5 . .
H29A C29 H29C 109.5 . .
H29B C29 H29C 109.5 . .
C28 C30 H30A 109.5 . .
C28 C30 H30B 109.5 . .
H30A C30 H30B 109.5 . .
C28 C30 H30C 109.5 . .
H30A C30 H30C 109.5 . .
H30B C30 H30C 109.5 . .
F3 Sb1 F3 89.9(2) . 2_655
F3 Sb1 F4 90.25(13) . .
F3 Sb1 F4 179.84(15) 2_655 .
F3 Sb1 F4 179.84(15) . 2_655
F3 Sb1 F4 90.25(13) 2_655 2_655
F4 Sb1 F4 89.59(18) . 2_655
F3 Sb1 F2 90.60(11) . .
F3 Sb1 F2 90.57(11) 2_655 .
F4 Sb1 F2 89.43(10) . .
F4 Sb1 F2 89.39(10) 2_655 .
F3 Sb1 F2 90.57(11) . 2_655
F3 Sb1 F2 90.60(11) 2_655 2_655
F4 Sb1 F2 89.39(10) . 2_655
F4 Sb1 F2 89.43(10) 2_655 2_655
F2 Sb1 F2 178.34(14) . 2_655
C32 C31 C36 120.0 . .
C32 C31 Cl1 121.2(8) . .
C36 C31 Cl1 118.7(8) . .
C31 C32 C33 120.0 . .
C31 C32 H32 120.0 . .
C33 C32 H32 120.0 . .
C34 C33 C32 120.0 . .
C34 C33 H33 120.0 . .
C32 C33 H33 120.0 . .
C35 C34 C33 120.0 . .
C35 C34 H34 120.0 . .
C33 C34 H34 120.0 . .
C36 C35 C34 120.0 . .
C36 C35 H35 120.0 . .
C34 C35 H35 120.0 . .
C35 C36 C31 120.0 . .
C35 C36 H36 120.0 . .
C31 C36 H36 120.0 . .
C38 C37 C42 120.0 . .
C38 C37 Cl2 118.7(10) . .
C42 C37 Cl2 121.3(10) . .
C39 C38 C37 120.0 . .
C39 C38 H38 120.0 . .
C37 C38 H38 120.0 . .
C38 C39 C40 120.0 . .
C38 C39 H39 120.0 . .
C40 C39 H39 120.0 . .
C41 C40 C39 120.0 . .
C41 C40 H40 120.0 . .
C39 C40 H40 120.0 . .
C40 C41 C42 120.0 . .
C40 C41 H41 120.0 . .
C42 C41 H41 120.0 . .
C41 C42 C37 120.0 . .
C41 C42 H42 120.0 . .
C37 C42 H42 120.0 . .

loop_
_geom_bond_atom_site_label_1
_geom_bond_atom_site_label_2
_geom_bond_distance
_geom_bond_site_symmetry_2
Ag1 Ge2 2.4908(11) 7_565
Ag1 C12 2.562(3) 7_565
Ag1 Ge2 2.5710(11) .
Ag1 C18 2.642(3) .
Ag1 Ge1 2.7182(11) 7_565
Ag1 Ge1 2.7650(12) .
Ge1 F1 1.230(5) 7_565
Ge1 C1 2.062(3) .
Ge1 Ge2 2.4861(16) .
Ge1 Ag1 2.7181(11) 7_565
Ge2 F1 1.795(5) .
Ge2 C1 1.929(3) 7_565
Ge2 Ag1 2.4908(11) 7_565
F1 Ge1 1.230(5) 7_565
C1 C2 1.406(5) .
C1 C6 1.407(4) .
C1 Ge2 1.929(3) 7_565
C2 C3 1.397(5) .
C2 C13 1.505(5) .
C3 C4 1.382(5) .
C3 H3 0.9500 .
C4 C5 1.383(5) .
C4 H4 0.9500 .
C5 C6 1.399(5) .
C5 H5 0.9500 .
C6 C7 1.504(5) .
C7 C8 1.407(5) .
C7 C12 1.424(5) .
C8 C9 1.394(5) .
C8 C28 1.522(5) .
C9 C10 1.377(6) .
C9 H9 0.9500 .
C10 C11 1.397(6) .
C10 H10 0.9500 .
C11 C12 1.407(5) .
C11 H11 0.9500 .
C12 C25 1.507(5) .
C12 Ag1 2.562(3) 7_565
C13 C14 1.411(5) .
C13 C18 1.421(5) .
C14 C15 1.400(5) .
C14 C22 1.525(5) .
C15 C16 1.369(6) .
C15 H15 0.9500 .
C16 C17 1.389(6) .
C16 H16 0.9500 .
C17 C18 1.405(5) .
C17 H17 0.9500 .
C18 C19 1.523(5) .
C19 C20 1.523(5) .
C19 C21 1.534(6) .
C19 H19 1.0000 .
C20 H20A 0.9800 .
C20 H20B 0.9800 .
C20 H20C 0.9800 .
C21 H21A 0.9800 .
C21 H21B 0.9800 .
C21 H21C 0.9800 .
C22 C23 1.526(6) .
C22 C24 1.529(6) .
C22 H22 1.0000 .
C23 H23A 0.9800 .
C23 H23B 0.9800 .
C23 H23C 0.9800 .
C24 H24A 0.9800 .
C24 H24B 0.9800 .
C24 H24C 0.9800 .
C25 C27 1.532(5) .
C25 C26 1.533(5) .
C25 H25 1.0000 .
C26 H26A 0.9800 .
C26 H26B 0.9800 .
C26 H26C 0.9800 .
C27 H27A 0.9800 .
C27 H27B 0.9800 .
C27 H27C 0.9800 .
C28 C30 1.524(5) .
C28 C29 1.528(5) .
C28 H28 1.0000 .
C29 H29A 0.9800 .
C29 H29B 0.9800 .
C29 H29C 0.9800 .
C30 H30A 0.9800 .
C30 H30B 0.9800 .
C30 H30C 0.9800 .
Sb1 F3 1.860(3) .
Sb1 F3 1.860(3) 2_655
Sb1 F4 1.875(2) .
Sb1 F4 1.875(2) 2_655
Sb1 F2 1.883(2) .
Sb1 F2 1.883(2) 2_655
C31 C32 1.3900 .
C31 C36 1.3900 .
C31 Cl1 1.756(9) .
C32 C33 1.3900 .
C32 H32 0.9500 .
C33 C34 1.3900 .
C33 H33 0.9500 .
C34 C35 1.3900 .
C34 H34 0.9500 .
C35 C36 1.3900 .
C35 H35 0.9500 .
C36 H36 0.9500 .
C37 C38 1.3900 .
C37 C42 1.3900 .
C37 Cl2 1.737(12) .
C38 C39 1.3900 .
C38 H38 0.9500 .
C39 C40 1.3900 .
C39 H39 0.9500 .
C40 C41 1.3900 .
C40 H40 0.9500 .
C41 C42 1.3900 .
C41 H41 0.9500 .
C42 H42 0.9500 .

loop_
_geom_torsion_atom_site_label_1
_geom_torsion_atom_site_label_2
_geom_torsion_atom_site_label_3
_geom_torsion_atom_site_label_4
_geom_torsion
_geom_torsion_site_symmetry_1
_geom_torsion_site_symmetry_4
C12 Ag1 Ge1 Ge2 121.6(2) 7_565 7_565
Ge2 Ag1 Ge1 Ge2 48.1(2) . 7_565
C18 Ag1 Ge1 Ge2 -79.6(2) . 7_565
Ge1 Ag1 Ge1 Ge2 39.67(18) 7_565 7_565
Ge2 Ag1 Ge1 F1 -170.3(3) 7_565 7_565
C12 Ag1 Ge1 F1 -48.7(2) 7_565 7_565
Ge2 Ag1 Ge1 F1 -122.2(2) . 7_565
C18 Ag1 Ge1 F1 110.0(2) . 7_565
Ge1 Ag1 Ge1 F1 -130.7(2) 7_565 7_565
Ge2 Ag1 Ge1 C1 61.0(2) 7_565 .
C12 Ag1 Ge1 C1 -177.33(13) 7_565 .
Ge2 Ag1 Ge1 C1 109.16(10) . .
C18 Ag1 Ge1 C1 -18.58(13) . .
Ge1 Ag1 Ge1 C1 100.70(10) 7_565 .
Ge2 Ag1 Ge1 Ge2 -48.1(2) 7_565 .
C12 Ag1 Ge1 Ge2 73.51(10) 7_565 .
C18 Ag1 Ge1 Ge2 -127.74(9) . .
Ge1 Ag1 Ge1 Ge2 -8.46(4) 7_565 .
Ge2 Ag1 Ge1 Ag1 -39.68(18) 7_565 7_565
C12 Ag1 Ge1 Ag1 81.97(10) 7_565 7_565
Ge2 Ag1 Ge1 Ag1 8.46(4) . 7_565
C18 Ag1 Ge1 Ag1 -119.28(9) . 7_565
Ge1 Ag1 Ge1 Ag1 0.0 7_565 7_565
Ge2 Ge1 Ge2 Ge1 0.0 7_565 7_565
F1 Ge1 Ge2 Ge1 163.3(4) 7_565 7_565
C1 Ge1 Ge2 Ge1 -9.3(3) . 7_565
Ag1 Ge1 Ge2 Ge1 -96.7(3) 7_565 7_565
Ag1 Ge1 Ge2 Ge1 74.1(3) . 7_565
Ge2 Ge1 Ge2 F1 12.2(3) 7_565 .
F1 Ge1 Ge2 F1 175.41(12) 7_565 .
C1 Ge1 Ge2 F1 2.8(2) . .
Ag1 Ge1 Ge2 F1 -84.6(2) 7_565 .
Ag1 Ge1 Ge2 F1 86.25(19) . .
Ge2 Ge1 Ge2 C1 -168.4(4) 7_565 7_565
F1 Ge1 Ge2 C1 -5.2(3) 7_565 7_565
C1 Ge1 Ge2 C1 -177.78(7) . 7_565
Ag1 Ge1 Ge2 C1 94.82(13) 7_565 7_565
Ag1 Ge1 Ge2 C1 -94.35(13) . 7_565
F1 Ge1 Ge2 Ge2 163.2(4) 7_565 7_565
C1 Ge1 Ge2 Ge2 -9.4(3) . 7_565
Ag1 Ge1 Ge2 Ge2 -96.7(3) 7_565 7_565
Ag1 Ge1 Ge2 Ge2 74.1(3) . 7_565
Ge2 Ge1 Ge2 Ag1 96.7(3) 7_565 7_565
F1 Ge1 Ge2 Ag1 -100.0(3) 7_565 7_565
C1 Ge1 Ge2 Ag1 87.40(11) . 7_565
Ag1 Ge1 Ge2 Ag1 170.83(4) . 7_565
Ge2 Ge1 Ge2 Ag1 -74.1(3) 7_565 .
F1 Ge1 Ge2 Ag1 89.2(3) 7_565 .
C1 Ge1 Ge2 Ag1 -83.43(10) . .
Ag1 Ge1 Ge2 Ag1 -170.83(4) 7_565 .
Ge2 Ag1 Ge2 Ge1 -129.9(2) 7_565 7_565
C12 Ag1 Ge2 Ge1 93.2(2) 7_565 7_565
C18 Ag1 Ge2 Ge1 -65.7(2) . 7_565
Ge1 Ag1 Ge2 Ge1 -141.11(19) . 7_565
Ge2 Ag1 Ge2 F1 -118.02(16) 7_565 .
C12 Ag1 Ge2 F1 105.05(17) 7_565 .
C18 Ag1 Ge2 F1 -53.82(18) . .
Ge1 Ag1 Ge2 F1 11.8(2) 7_565 .
Ge1 Ag1 Ge2 F1 -129.27(15) . .
Ge2 Ag1 Ge2 C1 132.55(13) 7_565 7_565
C12 Ag1 Ge2 C1 -4.38(14) 7_565 7_565
C18 Ag1 Ge2 C1 -163.24(14) . 7_565
Ge1 Ag1 Ge2 C1 -97.6(2) 7_565 7_565
Ge1 Ag1 Ge2 C1 121.30(12) . 7_565
C12 Ag1 Ge2 Ge2 -136.94(10) 7_565 7_565
C18 Ag1 Ge2 Ge2 64.20(11) . 7_565
Ge1 Ag1 Ge2 Ge2 129.9(2) 7_565 7_565
Ge1 Ag1 Ge2 Ge2 -11.25(4) . 7_565
Ge2 Ag1 Ge2 Ge1 11.25(4) 7_565 .
C12 Ag1 Ge2 Ge1 -125.68(9) 7_565 .
C18 Ag1 Ge2 Ge1 75.45(10) . .
Ge1 Ag1 Ge2 Ge1 141.11(19) 7_565 .
Ge2 Ag1 Ge2 Ag1 0.0 7_565 7_565
C12 Ag1 Ge2 Ag1 -136.94(10) 7_565 7_565
C18 Ag1 Ge2 Ag1 64.20(11) . 7_565
Ge1 Ag1 Ge2 Ag1 129.9(2) 7_565 7_565
Ge1 Ag1 Ge2 Ag1 -11.25(4) . 7_565
C1 Ge2 F1 Ge1 39.9(10) 7_565 7_565
Ge2 Ge2 F1 Ge1 -138.1(10) 7_565 7_565
Ge1 Ge2 F1 Ge1 -140.6(9) . 7_565
Ag1 Ge2 F1 Ge1 151.1(10) 7_565 7_565
Ag1 Ge2 F1 Ge1 -71.2(10) . 7_565
Ge2 Ge1 C1 C2 91.0(3) 7_565 .
F1 Ge1 C1 C2 -75.3(4) 7_565 .
Ge2 Ge1 C1 C2 97.4(3) . .
Ag1 Ge1 C1 C2 155.2(2) 7_565 .
Ag1 Ge1 C1 C2 39.4(3) . .
Ge2 Ge1 C1 C6 -106.4(3) 7_565 .
F1 Ge1 C1 C6 87.4(4) 7_565 .
Ge2 Ge1 C1 C6 -99.9(2) . .
Ag1 Ge1 C1 C6 -42.2(3) 7_565 .
Ag1 Ge1 C1 C6 -157.9(2) . .
F1 Ge1 C1 Ge2 -166.2(4) 7_565 7_565
Ge2 Ge1 C1 Ge2 6.5(2) . 7_565
Ag1 Ge1 C1 Ge2 64.20(19) 7_565 7_565
Ag1 Ge1 C1 Ge2 -51.52(19) . 7_565
C6 C1 C2 C3 2.8(5) . .
Ge2 C1 C2 C3 -175.7(3) 7_565 .
Ge1 C1 C2 C3 165.3(3) . .
C6 C1 C2 C13 -172.9(3) . .
Ge2 C1 C2 C13 8.6(4) 7_565 .
Ge1 C1 C2 C13 -10.4(4) . .
C1 C2 C3 C4 -0.6(6) . .
C13 C2 C3 C4 175.3(4) . .
C2 C3 C4 C5 -1.1(6) . .
C3 C4 C5 C6 0.6(6) . .
C4 C5 C6 C1 1.7(5) . .
C4 C5 C6 C7 -172.5(3) . .
C2 C1 C6 C5 -3.3(5) . .
Ge2 C1 C6 C5 175.1(3) 7_565 .
Ge1 C1 C6 C5 -166.4(3) . .
C2 C1 C6 C7 170.7(3) . .
Ge2 C1 C6 C7 -10.9(4) 7_565 .
Ge1 C1 C6 C7 7.6(4) . .
C5 C6 C7 C8 90.9(4) . .
C1 C6 C7 C8 -83.2(4) . .
C5 C6 C7 C12 -87.9(4) . .
C1 C6 C7 C12 98.0(4) . .
C12 C7 C8 C9 1.3(5) . .
C6 C7 C8 C9 -177.6(3) . .
C12 C7 C8 C28 178.9(3) . .
C6 C7 C8 C28 0.1(5) . .
C7 C8 C9 C10 -3.4(5) . .
C28 C8 C9 C10 178.9(3) . .
C8 C9 C10 C11 2.2(6) . .
C9 C10 C11 C12 1.2(6) . .
C10 C11 C12 C7 -3.1(5) . .
C10 C11 C12 C25 171.1(3) . .
C10 C11 C12 Ag1 -88.9(4) . 7_565
C8 C7 C12 C11 1.9(5) . .
C6 C7 C12 C11 -179.3(3) . .
C8 C7 C12 C25 -172.4(3) . .
C6 C7 C12 C25 6.5(5) . .
C8 C7 C12 Ag1 85.5(3) . 7_565
C6 C7 C12 Ag1 -95.7(3) . 7_565
C3 C2 C13 C14 -91.5(4) . .
C1 C2 C13 C14 84.4(4) . .
C3 C2 C13 C18 83.7(4) . .
C1 C2 C13 C18 -100.5(4) . .
C18 C13 C14 C15 -0.5(5) . .
C2 C13 C14 C15 174.6(3) . .
C18 C13 C14 C22 -178.8(3) . .
C2 C13 C14 C22 -3.7(5) . .
C13 C14 C15 C16 -0.3(5) . .
C22 C14 C15 C16 177.9(3) . .
C14 C15 C16 C17 1.3(6) . .
C15 C16 C17 C18 -1.4(6) . .
C16 C17 C18 C13 0.5(5) . .
C16 C17 C18 C19 -176.5(3) . .
C16 C17 C18 Ag1 81.6(3) . .
C14 C13 C18 C17 0.4(5) . .
C2 C13 C18 C17 -174.7(3) . .
C14 C13 C18 C19 177.4(3) . .
C2 C13 C18 C19 2.3(5) . .
C14 C13 C18 Ag1 -85.7(3) . .
C2 C13 C18 Ag1 99.3(3) . .
Ge2 Ag1 C18 C17 -155.9(2) 7_565 .
C12 Ag1 C18 C17 10.6(3) 7_565 .
Ge2 Ag1 C18 C17 161.3(2) . .
Ge1 Ag1 C18 C17 148.3(2) 7_565 .
Ge1 Ag1 C18 C17 -144.7(2) . .
Ge2 Ag1 C18 C13 -38.0(2) 7_565 .
C12 Ag1 C18 C13 128.6(2) 7_565 .
Ge2 Ag1 C18 C13 -80.7(2) . .
Ge1 Ag1 C18 C13 -93.8(2) 7_565 .
Ge1 Ag1 C18 C13 -26.8(2) . .
Ge2 Ag1 C18 C19 82.6(2) 7_565 .
C12 Ag1 C18 C19 -110.8(2) 7_565 .
Ge2 Ag1 C18 C19 39.9(2) . .
Ge1 Ag1 C18 C19 26.8(2) 7_565 .
Ge1 Ag1 C18 C19 93.8(2) . .
C17 C18 C19 C20 -45.2(5) . .
C13 C18 C19 C20 137.8(4) . .
Ag1 C18 C19 C20 51.1(3) . .
C17 C18 C19 C21 78.9(4) . .
C13 C18 C19 C21 -98.1(4) . .
Ag1 C18 C19 C21 175.2(3) . .
C15 C14 C22 C23 39.9(5) . .
C13 C14 C22 C23 -141.9(4) . .
C15 C14 C22 C24 -84.8(4) . .
C13 C14 C22 C24 93.4(4) . .
C11 C12 C25 C27 41.1(5) . .
C7 C12 C25 C27 -144.9(3) . .
Ag1 C12 C25 C27 -49.8(3) 7_565 .
C11 C12 C25 C26 -82.3(4) . .
C7 C12 C25 C26 91.7(4) . .
Ag1 C12 C25 C26 -173.2(3) 7_565 .
C9 C8 C28 C30 -45.8(5) . .
C7 C8 C28 C30 136.6(3) . .
C9 C8 C28 C29 79.3(4) . .
C7 C8 C28 C29 -98.3(4) . .
C36 C31 C32 C33 0.0 . .
Cl1 C31 C32 C33 -177.2(12) . .
C31 C32 C33 C34 0.0 . .
C32 C33 C34 C35 0.0 . .
C33 C34 C35 C36 0.0 . .
C34 C35 C36 C31 0.0 . .
C32 C31 C36 C35 0.0 . .
Cl1 C31 C36 C35 177.2(12) . .
C42 C37 C38 C39 0.0 . .
Cl2 C37 C38 C39 179.4(14) . .
C37 C38 C39 C40 0.0 . .
C38 C39 C40 C41 0.0 . .
C39 C40 C41 C42 0.0 . .
C40 C41 C42 C37 0.0 . .
C38 C37 C42 C41 0.0 . .
Cl2 C37 C42 C41 -179.4(14) . .
